data_7041752
loop_
_publ_author_name
'Liu, Xinxin'
'Zhang, Dan'
'Li, He'
'Li, Lingyun'
'Yuan, Hongming'

_publ_section_title
;
 A new 3-D open-framework Li-rich vanadoborate and its high ionic
 conductivity after transforming into glasses.
;
_journal_issue 8
_journal_name_full 'Dalton transactions (Cambridge, England : 2003)'
_journal_page_first 2479
_journal_page_last 2484
_journal_paper_doi 10.1039/c6dt04701g
_journal_volume 46
_journal_year 2017
_chemical_formula_sum 'B18 H6 Li10 O60 V12'
_chemical_formula_weight 1841.31
_chemical_name_systematic
; 
 ? 
;
_space_group_IT_number 201
_symmetry_cell_setting cubic
_symmetry_space_group_name_Hall '-P 2ab 2bc 3'
_symmetry_space_group_name_H-M 'P n -3 :2'
_atom_sites_solution_hydrogens geom
_atom_sites_solution_primary direct
_atom_sites_solution_secondary difmap
_audit_block_doi 10.5517/ccdc.csd.cc1kx64t
_audit_creation_method SHELXL-97
_audit_update_record
;
2016-03-15 deposited with the CCDC.
2017-01-18 downloaded from the CCDC.
;
_cell_angle_alpha 90.00
_cell_angle_beta 90.00
_cell_angle_gamma 90.00
_cell_formula_units_Z 4
_cell_length_a 18.880(2)
_cell_length_b 18.880(2)
_cell_length_c 18.880(2)
_cell_measurement_reflns_used 3584
_cell_measurement_temperature 293(2)
_cell_measurement_theta_max 28.961
_cell_measurement_theta_min 2.984
_cell_volume 6729.9(12)
_computing_structure_refinement 'SHELXL-97 (Sheldrick, 1997)'
_computing_structure_solution 'SHELXS-97 (Sheldrick, 1990)'
_diffrn_ambient_temperature 293(2)
_diffrn_measured_fraction_theta_full 0.995
_diffrn_measured_fraction_theta_max 0.995
_diffrn_measurement_device_type 'Rigaku Saturn724 CCD'
_diffrn_radiation_monochromator graphite
_diffrn_radiation_source 'fine-focus sealed tube'
_diffrn_radiation_type MoK\a
_diffrn_radiation_wavelength 0.71073
_diffrn_reflns_av_R_equivalents 0.0664
_diffrn_reflns_av_sigmaI/netI 0.0216
_diffrn_reflns_limit_h_max 24
_diffrn_reflns_limit_h_min -24
_diffrn_reflns_limit_k_max 24
_diffrn_reflns_limit_k_min -24
_diffrn_reflns_limit_l_max 20
_diffrn_reflns_limit_l_min -24
_diffrn_reflns_number 59185
_diffrn_reflns_theta_full 27.40
_diffrn_reflns_theta_max 27.40
_diffrn_reflns_theta_min 3.05
_exptl_absorpt_coefficient_mu 1.694
_exptl_absorpt_correction_T_max 0.7503
_exptl_absorpt_correction_T_min 0.7070
_exptl_crystal_colour colorless
_exptl_crystal_density_diffrn 1.817
_exptl_crystal_density_method 'not measured'
_exptl_crystal_description block
_exptl_crystal_F_000 3528
_exptl_crystal_size_max 0.22
_exptl_crystal_size_mid 0.20
_exptl_crystal_size_min 0.18
_platon_squeeze_details
;
;
_refine_diff_density_max 2.217
_refine_diff_density_min -0.645
_refine_diff_density_rms 0.171
_refine_ls_extinction_method none
_refine_ls_goodness_of_fit_ref 1.019
_refine_ls_hydrogen_treatment mixed
_refine_ls_matrix_type full
_refine_ls_number_parameters 155
_refine_ls_number_reflns 2564
_refine_ls_number_restraints 12
_refine_ls_restrained_S_all 1.023
_refine_ls_R_factor_all 0.0675
_refine_ls_R_factor_gt 0.0591
_refine_ls_shift/su_max 0.000
_refine_ls_shift/su_mean 0.000
_refine_ls_structure_factor_coef Fsqd
_refine_ls_weighting_details 'calc w=1/[\s^2^(Fo^2^)+(0.1188P)^2^+38.8739P] where P=(Fo^2^+2Fc^2^)/3'
_refine_ls_weighting_scheme calc
_refine_ls_wR_factor_gt 0.1756
_refine_ls_wR_factor_ref 0.1835
_reflns_number_gt 2317
_reflns_number_total 2564
_reflns_threshold_expression >2sigma(I)
_cod_data_source_file c6dt04701g2.cif
_cod_data_source_block w
_cod_depositor_comments
;
Adding full bibliography for 7041752.cif.

2018-07-16
Z value and formula fixed to values more according to usual
chemical conventions.                 miguel
;
_cod_original_formula_sum 'B36 H12 Li20 O120 V24'
_cod_original_formula_weight 3682.62
_cod_original_formula_units_Z 2
_cod_original_cell_volume 6730.2(14)
_cod_original_sg_symbol_H-M Pn-3
_cod_database_code 7041752

loop_
_symmetry_equiv_pos_as_xyz
'x, y, z'
'-x+1/2, -y+1/2, z'
'-x+1/2, y, -z+1/2'
'x, -y+1/2, -z+1/2'
'z, x, y'
'z, -x+1/2, -y+1/2'
'-z+1/2, -x+1/2, y'
'-z+1/2, x, -y+1/2'
'y, z, x'
'-y+1/2, z, -x+1/2'
'y, -z+1/2, -x+1/2'
'-y+1/2, -z+1/2, x'
'-x, -y, -z'
'x-1/2, y-1/2, -z'
'x-1/2, -y, z-1/2'
'-x, y-1/2, z-1/2'
'-z, -x, -y'
'-z, x-1/2, y-1/2'
'z-1/2, x-1/2, -y'
'z-1/2, -x, y-1/2'
'-y, -z, -x'
'y-1/2, -z, x-1/2'
'-y, z-1/2, x-1/2'
'y-1/2, z-1/2, -x'

loop_
_atom_site_label
_atom_site_type_symbol
_atom_site_fract_x
_atom_site_fract_y
_atom_site_fract_z
_atom_site_U_iso_or_equiv
_atom_site_adp_type
_atom_site_occupancy
_atom_site_symmetry_multiplicity
_atom_site_calc_flag
_atom_site_refinement_flags
B1 B 0.6883(3) 1.0349(3) 0.3995(3) 0.0138(9) Uani 1 1 d .
B2 B 0.8091(3) 0.9908(3) 0.3716(3) 0.0115(9) Uani 1 1 d .
B3 B 0.9080(3) 0.9592(3) 0.2922(2) 0.0118(9) Uani 1 1 d .
O1 O 0.61668(19) 1.0370(2) 0.3870(2) 0.0266(9) Uani 1 1 d .
H1 H 0.607(4) 1.013(4) 0.352(4) 0.040 Uiso 1 1 d .
O2 O 0.71474(17) 1.08083(18) 0.44843(18) 0.0160(7) Uani 1 1 d .
O3 O 0.73050(17) 0.98862(18) 0.36346(17) 0.0157(7) Uani 1 1 d .
O4 O 0.83266(18) 0.94168(17) 0.42715(17) 0.0148(7) Uani 1 1 d .
O5 O 0.83468(16) 0.97101(16) 0.30306(16) 0.0119(6) Uani 1 1 d .
O6 O 0.93488(16) 0.89350(16) 0.33026(16) 0.0118(6) Uani 1 1 d .
O7 O 0.95003(17) 1.02055(17) 0.31686(17) 0.0146(7) Uani 1 1 d .
O8 O 1.02101(17) 1.11670(17) 0.36669(17) 0.0156(7) Uani 1 1 d .
O9 O 1.0819(2) 1.0505(2) 0.2422(2) 0.0264(8) Uani 1 1 d .
O10 O 0.83645(19) 0.79269(19) 0.3936(2) 0.0228(8) Uani 1 1 d .
V1 V 0.88922(4) 0.85610(4) 0.41880(4) 0.0107(2) Uani 1 1 d .
V2 V 1.05248(4) 1.03046(4) 0.32126(4) 0.0111(2) Uani 1 1 d .
Li1 Li 0.8165(7) 0.6474(6) 0.4189(9) 0.050(3) Uani 1 1 d U
Li2 Li 0.7500 0.8432(8) 0.2500 0.049(4) Uani 1 2 d SU
Li3 Li 1.0000 1.0000 0.5000 0.068(10) Uani 1 6 d S

loop_
_atom_site_aniso_label
_atom_site_aniso_U_11
_atom_site_aniso_U_22
_atom_site_aniso_U_33
_atom_site_aniso_U_23
_atom_site_aniso_U_13
_atom_site_aniso_U_12
B1 0.008(2) 0.014(2) 0.019(2) -0.0048(19) -0.0008(18) -0.0014(17)
B2 0.010(2) 0.013(2) 0.012(2) -0.0027(18) -0.0034(17) 0.0029(17)
B3 0.014(2) 0.014(2) 0.007(2) -0.0016(17) -0.0010(17) 0.0034(18)
O1 0.0111(16) 0.033(2) 0.036(2) -0.0227(18) -0.0043(15) 0.0027(15)
O2 0.0102(15) 0.0197(16) 0.0183(16) -0.0090(13) -0.0007(12) 0.0024(12)
O3 0.0116(15) 0.0180(16) 0.0176(16) -0.0075(13) -0.0020(12) 0.0022(12)
O4 0.0190(16) 0.0137(15) 0.0118(15) -0.0038(12) -0.0013(12) 0.0058(12)
O5 0.0113(14) 0.0137(15) 0.0108(14) -0.0061(12) -0.0033(12) 0.0036(11)
O6 0.0123(14) 0.0128(15) 0.0102(14) -0.0029(11) -0.0017(11) 0.0042(11)
O7 0.0133(15) 0.0127(15) 0.0178(16) -0.0034(12) -0.0008(12) 0.0036(12)
O8 0.0132(15) 0.0163(16) 0.0174(16) -0.0054(13) -0.0027(12) 0.0018(12)
O9 0.030(2) 0.034(2) 0.0159(17) 0.0011(15) 0.0047(15) 0.0046(17)
O10 0.0207(17) 0.0167(17) 0.031(2) -0.0034(15) -0.0072(15) -0.0017(14)
V1 0.0103(4) 0.0090(4) 0.0127(4) -0.0019(3) -0.0027(3) 0.0007(3)
V2 0.0117(4) 0.0122(4) 0.0094(4) -0.0012(3) 0.0000(3) 0.0019(3)
Li1 0.042(6) 0.020(5) 0.089(9) -0.003(5) 0.021(6) -0.009(4)
Li2 0.049(7) 0.019(6) 0.080(9) 0.000 -0.033(7) 0.000
Li3 0.068(10) 0.068(10) 0.068(10) 0.012(10) 0.012(10) -0.012(10)

loop_
_atom_type_symbol
_atom_type_description
_atom_type_scat_dispersion_real
_atom_type_scat_dispersion_imag
_atom_type_scat_source
H H 0.0000 0.0000 'International Tables Vol C Tables 4.2.6.8 and 6.1.1.4'
Li Li -0.0003 0.0001 'International Tables Vol C Tables 4.2.6.8 and 6.1.1.4'
B B 0.0013 0.0007 'International Tables Vol C Tables 4.2.6.8 and 6.1.1.4'
O O 0.0106 0.0060 'International Tables Vol C Tables 4.2.6.8 and 6.1.1.4'
V V 0.3005 0.5294 'International Tables Vol C Tables 4.2.6.8 and 6.1.1.4'

loop_
_geom_angle_atom_site_label_1
_geom_angle_atom_site_label_2
_geom_angle_atom_site_label_3
_geom_angle
_geom_angle_site_symmetry_1
_geom_angle_site_symmetry_3
O2 B1 O3 122.1(4) . .
O2 B1 O1 117.4(4) . .
O3 B1 O1 120.6(4) . .
O5 B2 O4 112.3(4) . .
O5 B2 O3 103.6(3) . .
O4 B2 O3 111.0(4) . .
O5 B2 O6 113.5(4) . 20_675
O4 B2 O6 108.1(3) . 20_675
O3 B2 O6 108.4(3) . 20_675
O5 B3 O7 110.8(4) . .
O5 B3 O2 107.5(4) . 23_765
O7 B3 O2 109.8(4) . 23_765
O5 B3 O6 112.7(4) . .
O7 B3 O6 108.2(3) . .
O2 B3 O6 107.7(3) 23_765 .
B1 O1 H1 109(6) . .
B1 O2 B3 122.8(4) . 20_675
B1 O3 B2 120.8(4) . .
B2 O4 V1 129.3(3) . .
B2 O4 V2 129.8(3) . 20_675
V1 O4 V2 100.80(15) . 20_675
B3 O5 B2 120.1(3) . .
B2 O6 B3 114.0(3) 23_765 .
B2 O6 V1 121.4(3) 23_765 .
B3 O6 V1 122.4(3) . .
B3 O7 V2 128.5(3) . .
B3 O7 V1 129.9(3) . 20_675
V2 O7 V1 101.57(15) . 20_675
V2 O8 V2 146.35(19) 11_566 .
V2 O8 V1 102.00(15) 11_566 20_675
V2 O8 V1 102.18(15) . 20_675
O10 V1 O4 107.38(17) . .
O10 V1 O8 109.30(18) . 23_765
O4 V1 O8 78.60(14) . 23_765
O10 V1 O7 110.10(16) . 23_765
O4 V1 O7 140.52(14) . 23_765
O8 V1 O7 77.82(14) 23_765 23_765
O10 V1 O6 106.14(17) . .
O4 V1 O6 90.63(13) . .
O8 V1 O6 144.57(14) 23_765 .
O7 V1 O6 90.59(13) 23_765 .
O10 V1 V2 111.41(14) . 20_675
O4 V1 V2 39.87(10) . 20_675
O8 V1 V2 38.87(10) 23_765 20_675
O7 V1 V2 112.24(10) 23_765 20_675
O6 V1 V2 124.32(9) . 20_675
O10 V1 V2 113.05(14) . 23_765
O4 V1 V2 112.93(10) . 23_765
O8 V1 V2 38.80(10) 23_765 23_765
O7 V1 V2 39.17(10) 23_765 23_765
O6 V1 V2 123.85(9) . 23_765
V2 V1 V2 75.73(3) 20_675 23_765
O9 V2 O8 107.81(18) . 8_656
O9 V2 O8 108.33(18) . .
O8 V2 O8 92.95(19) 8_656 .
O9 V2 O7 108.73(18) . .
O8 V2 O7 143.37(15) 8_656 .
O8 V2 O7 78.14(14) . .
O9 V2 O4 108.04(18) . 23_765
O8 V2 O4 78.33(14) 8_656 23_765
O8 V2 O4 143.54(15) . 23_765
O7 V2 O4 87.99(14) . 23_765
O9 V2 V1 110.81(14) . 23_765
O8 V2 V1 39.14(10) 8_656 23_765
O8 V2 V1 125.20(10) . 23_765
O7 V2 V1 121.39(10) . 23_765
O4 V2 V1 39.33(9) 23_765 23_765
O9 V2 V1 111.53(14) . 20_675
O8 V2 V1 125.10(10) 8_656 20_675
O8 V2 V1 39.02(10) . 20_675
O7 V2 V1 39.26(10) . 20_675
O4 V2 V1 121.46(10) 23_765 20_675
V1 V2 V1 137.60(4) 23_765 20_675
Li1 Li2 Li1 174.1(6) 4_565 2_665
Li1 Li2 Li2 93.0(3) 4_565 2_665
Li1 Li2 Li2 93.0(3) 2_665 2_665

loop_
_geom_bond_atom_site_label_1
_geom_bond_atom_site_label_2
_geom_bond_distance
_geom_bond_site_symmetry_2
B1 O2 1.363(6) .
B1 O3 1.364(6) .
B1 O1 1.372(6) .
B2 O5 1.431(6) .
B2 O4 1.468(6) .
B2 O3 1.493(6) .
B2 O6 1.517(6) 20_675
B3 O5 1.417(6) .
B3 O7 1.479(6) .
B3 O2 1.492(5) 23_765
B3 O6 1.520(6) .
O1 H1 0.82(8) .
O2 B3 1.492(5) 20_675
O4 V1 1.943(3) .
O4 V2 1.965(3) 20_675
O6 B2 1.517(6) 23_765
O6 V1 2.009(3) .
O7 V2 1.945(3) .
O7 V1 1.949(3) 20_675
O8 V2 1.932(3) 11_566
O8 V2 1.934(3) .
O8 V1 1.943(3) 20_675
O9 V2 1.637(4) .
O10 V1 1.629(4) .
V1 O8 1.943(3) 23_765
V1 O7 1.949(3) 23_765
V1 V2 3.0116(11) 20_675
V1 V2 3.0170(11) 23_765
V2 O8 1.932(3) 8_656
V2 O4 1.965(3) 23_765
V2 V1 3.0116(11) 23_765
V2 V1 3.0170(11) 20_675
Li1 Li2 3.431(17) 2_665
Li2 Li1 3.431(17) 4_565
Li2 Li1 3.431(17) 2_665
Li2 Li2 3.52(3) 2_665

loop_
_geom_torsion_atom_site_label_1
_geom_torsion_atom_site_label_2
_geom_torsion_atom_site_label_3
_geom_torsion_atom_site_label_4
_geom_torsion
_geom_torsion_site_symmetry_1
_geom_torsion_site_symmetry_4
O3 B1 O2 B3 9.2(7) . 20_675
O1 B1 O2 B3 -170.4(4) . 20_675
O2 B1 O3 B2 -5.5(7) . .
O1 B1 O3 B2 174.1(4) . .
O5 B2 O3 B1 -146.3(4) . .
O4 B2 O3 B1 93.0(5) . .
O6 B2 O3 B1 -25.5(6) 20_675 .
O5 B2 O4 V1 -1.8(6) . .
O3 B2 O4 V1 113.6(4) . .
O6 B2 O4 V1 -127.8(3) 20_675 .
O5 B2 O4 V2 173.6(3) . 20_675
O3 B2 O4 V2 -71.0(5) . 20_675
O6 B2 O4 V2 47.7(5) 20_675 20_675
O7 B3 O5 B2 -53.1(5) . .
O2 B3 O5 B2 -173.1(4) 23_765 .
O6 B3 O5 B2 68.3(5) . .
O4 B2 O5 B3 -53.0(5) . .
O3 B2 O5 B3 -172.8(4) . .
O6 B2 O5 B3 69.9(5) 20_675 .
O5 B3 O6 B2 169.2(3) . 23_765
O7 B3 O6 B2 -67.9(4) . 23_765
O2 B3 O6 B2 50.8(5) 23_765 23_765
O5 B3 O6 V1 -27.4(5) . .
O7 B3 O6 V1 95.5(4) . .
O2 B3 O6 V1 -145.8(3) 23_765 .
O5 B3 O7 V2 175.1(3) . .
O2 B3 O7 V2 -66.3(4) 23_765 .
O6 B3 O7 V2 51.1(5) . .
O5 B3 O7 V1 -2.6(5) . 20_675
O2 B3 O7 V1 116.0(4) 23_765 20_675
O6 B3 O7 V1 -126.6(3) . 20_675
B2 O4 V1 O10 -80.7(4) . .
V2 O4 V1 O10 102.83(19) 20_675 .
B2 O4 V1 O8 172.4(4) . 23_765
V2 O4 V1 O8 -4.04(15) 20_675 23_765
B2 O4 V1 O7 118.1(4) . 23_765
V2 O4 V1 O7 -58.3(3) 20_675 23_765
B2 O4 V1 O6 26.4(4) . .
V2 O4 V1 O6 -150.04(15) 20_675 .
B2 O4 V1 V2 176.5(4) . 20_675
B2 O4 V1 V2 154.0(3) . 23_765
V2 O4 V1 V2 -22.48(16) 20_675 23_765
B2 O6 V1 O10 -100.1(3) 23_765 .
B3 O6 V1 O10 97.7(3) . .
B2 O6 V1 O4 151.5(3) 23_765 .
B3 O6 V1 O4 -10.6(3) . .
B2 O6 V1 O8 80.5(4) 23_765 23_765
B3 O6 V1 O8 -81.6(4) . 23_765
B2 O6 V1 O7 11.0(3) 23_765 23_765
B3 O6 V1 O7 -151.1(3) . 23_765
B2 O6 V1 V2 128.7(3) 23_765 20_675
B3 O6 V1 V2 -33.4(3) . 20_675
B2 O6 V1 V2 33.1(3) 23_765 23_765
B3 O6 V1 V2 -129.1(3) . 23_765
V2 O8 V2 O9 -123.1(4) 11_566 .
V1 O8 V2 O9 101.8(2) 20_675 .
V2 O8 V2 O8 -13.2(4) 11_566 8_656
V1 O8 V2 O8 -148.30(7) 20_675 8_656
V2 O8 V2 O7 130.9(4) 11_566 .
V1 O8 V2 O7 -4.18(15) 20_675 .
V2 O8 V2 O4 61.0(4) 11_566 23_765
V1 O8 V2 O4 -74.0(3) 20_675 23_765
V2 O8 V2 V1 10.7(4) 11_566 23_765
V1 O8 V2 V1 -124.38(11) 20_675 23_765
V2 O8 V2 V1 135.1(4) 11_566 20_675
B3 O7 V2 O9 80.4(4) . .
V1 O7 V2 O9 -101.4(2) 20_675 .
B3 O7 V2 O8 -95.2(4) . 8_656
V1 O7 V2 O8 83.0(3) 20_675 8_656
B3 O7 V2 O8 -174.0(4) . .
V1 O7 V2 O8 4.16(15) 20_675 .
B3 O7 V2 O4 -28.0(3) . 23_765
V1 O7 V2 O4 150.22(16) 20_675 23_765
B3 O7 V2 V1 -49.8(4) . 23_765
V1 O7 V2 V1 128.34(10) 20_675 23_765
B3 O7 V2 V1 -178.2(4) . 20_675

loop_
_platon_squeeze_void_nr
_platon_squeeze_void_average_x
_platon_squeeze_void_average_y
_platon_squeeze_void_average_z
_platon_squeeze_void_volume
_platon_squeeze_void_count_electrons
_platon_squeeze_void_content
1 -0.004 -0.003 -0.003 988 201 ' '
2 0.100 0.250 0.750 15 9 ' '
3 0.250 0.600 0.750 15 9 ' '
4 0.250 0.750 0.400 15 9 ' '
5 0.250 0.750 0.100 15 9 ' '
6 0.250 0.900 0.750 15 9 ' '
7 0.400 0.250 0.750 15 9 ' '
8 0.600 0.750 0.250 15 9 ' '
9 0.750 0.100 0.250 15 9 ' '
10 0.750 0.250 0.600 15 9 ' '
11 0.750 0.250 0.900 15 9 ' '
12 0.750 0.400 0.250 15 9 ' '
13 0.900 0.750 0.250 15 9 ' '
